data_4119728
loop_
_publ_author_name
'Hengbin Wang'
'Gang Li'
'Keary M. Engle'
'Jin-Quan Yu'
'Huw M. L. Davies'

_publ_contact_author_name
;
;
_publ_section_title
;
 Sequential C-H Functionalization Reactions for the Enantioselective
 Synthesis of Highly Functionalized 2,3-Dihydrobenzofurans
;
_journal_name_full 'Journal of the American Chemical Society'
_journal_page_first 6774
_journal_page_last 6777
_journal_paper_doi 10.1021/ja401731d
_journal_volume 135
_journal_year 2013
_chemical_absolute_configuration ad
_chemical_formula_moiety 'C18 H18 O6, H2 O'
_chemical_formula_sum 'C18 H20 O7'
_chemical_formula_weight 348.34
_chemical_name_systematic
; 
 ? 
;
_space_group_IT_number 4
_symmetry_cell_setting monoclinic
_symmetry_Int_Tables_number 4
_symmetry_space_group_name_Hall 'P 2yb'
_symmetry_space_group_name_H-M 'P 1 21 1'
_atom_sites_solution_hydrogens geom
_atom_sites_solution_primary dual
_atom_sites_solution_secondary difmap
_audit_creation_date 2012-01-15
_audit_creation_method
; 
  Olex2 1.2-alpha 
  (compiled Jan 11 2012 18:49:03, GUI svn.r4030) 
;
_cell_angle_alpha 90.00
_cell_angle_beta 97.1880(10)
_cell_angle_gamma 90.00
_cell_formula_units_Z 2
_cell_length_a 10.2635(3)
_cell_length_b 5.08800(10)
_cell_length_c 15.9439(4)
_cell_measurement_reflns_used 5427
_cell_measurement_temperature 173
_cell_measurement_theta_max 68.60
_cell_measurement_theta_min 2.79
_cell_volume 826.06(4)
_computing_cell_refinement 'Bruker SAINT'
_computing_data_collection 'Bruker APEX2'
_computing_data_reduction 'SAINT v7.68A (Bruker, 2009)'
_computing_molecular_graphics
; 
O. V. Dolomanov, L. J. Bourhis, R. J. Gildea, J. A. K. Howard and H. Puschmann, 
OLEX2: a complete structure solution, refinement and analysis program. 
J. Appl. Cryst. (2009). 42, 339-341. 
;
_computing_publication_material
; 
O. V. Dolomanov, L. J. Bourhis, R. J. Gildea, J. A. K. Howard and H. Puschmann, 
OLEX2: a complete structure solution, refinement and analysis program. 
J. Appl. Cryst. (2009). 42, 339-341. 
;
_computing_structure_refinement
; 
XL, G.M. Sheldrick, Acta Cryst. 
(2008). A64, 112-122 
;
_computing_structure_solution
; 
XM, G.M. Sheldrick, Acta Cryst. 
(2008). A64, 112-122 
;
_diffrn_ambient_temperature 173
_diffrn_measured_fraction_theta_full 0.979
_diffrn_measured_fraction_theta_max 0.979
_diffrn_measurement_device_type 'Bruker APEX-II CCD'
_diffrn_measurement_method '\f and \w scans'
_diffrn_radiation_monochromator graphite
_diffrn_radiation_type CuK\a
_diffrn_radiation_wavelength 1.54184
_diffrn_reflns_av_R_equivalents 0.0135
_diffrn_reflns_av_unetI/netI 0.0147
_diffrn_reflns_limit_h_max 12
_diffrn_reflns_limit_h_min -12
_diffrn_reflns_limit_k_max 6
_diffrn_reflns_limit_k_min -6
_diffrn_reflns_limit_l_max 19
_diffrn_reflns_limit_l_min -19
_diffrn_reflns_number 6103
_diffrn_reflns_theta_full 68.79
_diffrn_reflns_theta_max 68.79
_diffrn_reflns_theta_min 2.79
_diffrn_source 'fine-focus sealed tube'
_diffrn_standards_number 0
_exptl_absorpt_coefficient_mu 0.910
_exptl_absorpt_correction_T_max 0.7531
_exptl_absorpt_correction_T_min 0.7143
_exptl_absorpt_correction_type multi-scan
_exptl_absorpt_process_details
; 
SADABS-2008/1 (Bruker,2008) was used for absorption correction. 
R(int) was 0.0365 before and 0.0186 after correction. 
The Ratio of minimum to maximum transmission is 0.9485. 
The \l/2 correction factor is Not present. 
;
_exptl_crystal_colour colourless
_exptl_crystal_colour_primary colourless
_exptl_crystal_density_diffrn 1.400
_exptl_crystal_description block
_exptl_crystal_F_000 368
_exptl_crystal_size_max 0.467
_exptl_crystal_size_mid 0.43
_exptl_crystal_size_min 0.311
_refine_diff_density_max 0.292
_refine_diff_density_min -0.387
_refine_diff_density_rms 0.081
_refine_ls_abs_structure_details 'Flack H D (1983), Acta Cryst. A39, 876-881'
_refine_ls_abs_structure_Flack 0.03(16)
_refine_ls_extinction_method none
_refine_ls_goodness_of_fit_ref 1.112
_refine_ls_hydrogen_treatment constr
_refine_ls_matrix_type full
_refine_ls_number_parameters 229
_refine_ls_number_reflns 2285
_refine_ls_number_restraints 1
_refine_ls_restrained_S_all 1.112
_refine_ls_R_factor_all 0.0384
_refine_ls_R_factor_gt 0.0383
_refine_ls_shift/su_max 0.000
_refine_ls_shift/su_mean 0.000
_refine_ls_structure_factor_coef Fsqd
_refine_ls_weighting_details 'calc w=1/[\s^2^(Fo^2^)+(0.0707P)^2^+0.1073P] where P=(Fo^2^+2Fc^2^)/3'
_refine_ls_weighting_scheme calc
_refine_ls_wR_factor_gt 0.0950
_refine_ls_wR_factor_ref 0.0951
_reflns_number_gt 2276
_reflns_number_total 2285
_reflns_threshold_expression >2sigma(I)
_cod_data_source_file ja401731d_si_002.cif
_cod_data_source_block hwxii014
_cod_original_sg_symbol_H-M 'P 21'
_cod_database_code 4119728

loop_
_symmetry_equiv_pos_site_id
_symmetry_equiv_pos_as_xyz
1 x,y,z
2 -x,1/2+y,-z

loop_
_atom_site_label
_atom_site_type_symbol
_atom_site_fract_x
_atom_site_fract_y
_atom_site_fract_z
_atom_site_U_iso_or_equiv
_atom_site_adp_type
_atom_site_occupancy
_atom_site_symmetry_multiplicity
_atom_site_calc_flag
_atom_site_refinement_flags
O5 O 1.22707(12) -0.0121(3) 0.06374(8) 0.0305(3) Uani 1 1 d .
O4 O 1.34342(11) 0.3608(3) 0.14783(7) 0.0290(3) Uani 1 1 d .
O3 O 0.97903(11) 0.4361(3) 0.31302(7) 0.0259(3) Uani 1 1 d .
O2 O 0.75803(12) -0.2028(3) 0.14076(8) 0.0294(3) Uani 1 1 d .
H2 H 0.6920 -0.2267 0.1071 0.044 Uiso 1 1 d R
O6 O 0.66049(13) 0.3403(4) 0.61880(8) 0.0353(3) Uani 1 1 d .
O1 O 0.64088(15) 0.1279(5) 0.18261(13) 0.0612(6) Uani 1 1 d .
C10 C 1.04116(16) -0.0082(4) 0.14680(10) 0.0221(4) Uani 1 1 d .
H10 H 0.9995 -0.1542 0.1176 0.026 Uiso 1 1 calc R
C6 C 1.22422(15) 0.2956(4) 0.17248(10) 0.0233(4) Uani 1 1 d .
C5 C 1.16746(16) 0.4234(4) 0.23545(10) 0.0232(4) Uani 1 1 d .
H5 H 1.2090 0.5684 0.2654 0.028 Uiso 1 1 calc R
C4 C 1.04639(16) 0.3284(4) 0.25249(9) 0.0224(3) Uani 1 1 d .
C11 C 0.98443(15) 0.1171(4) 0.21069(10) 0.0208(3) Uani 1 1 d .
C13 C 0.69467(17) 0.4931(4) 0.39678(11) 0.0259(4) Uani 1 1 d .
H13 H 0.6594 0.6073 0.3525 0.031 Uiso 1 1 calc R
C12 C 0.79204(15) 0.3174(4) 0.38232(10) 0.0217(3) Uani 1 1 d .
C3 C 0.84624(15) 0.3237(4) 0.29876(10) 0.0219(3) Uani 1 1 d .
H3 H 0.7900 0.4444 0.2601 0.026 Uiso 1 1 calc R
C1 C 0.74032(16) 0.0033(4) 0.18848(10) 0.0250(4) Uani 1 1 d .
C8 C 1.16064(16) 0.0863(4) 0.12691(10) 0.0230(4) Uani 1 1 d .
C15 C 0.69955(16) 0.3426(5) 0.53968(10) 0.0264(4) Uani 1 1 d .
C14 C 0.64689(17) 0.5068(4) 0.47483(11) 0.0267(4) Uani 1 1 d .
H14 H 0.5791 0.6273 0.4834 0.032 Uiso 1 1 calc R
C9 C 1.16081(18) -0.1962(5) 0.00692(11) 0.0325(4) Uani 1 1 d .
H9A H 1.1434 -0.3566 0.0377 0.049 Uiso 1 1 calc R
H9B H 1.2156 -0.2387 -0.0373 0.049 Uiso 1 1 calc R
H9C H 1.0775 -0.1206 -0.0189 0.049 Uiso 1 1 calc R
C7 C 1.41607(17) 0.5684(4) 0.19241(11) 0.0272(4) Uani 1 1 d .
H7A H 1.4287 0.5285 0.2530 0.041 Uiso 1 1 calc R
H7B H 1.3675 0.7337 0.1828 0.041 Uiso 1 1 calc R
H7C H 1.5018 0.5852 0.1719 0.041 Uiso 1 1 calc R
C18 C 0.84317(18) 0.1519(5) 0.44829(12) 0.0310(4) Uani 1 1 d .
H18 H 0.9103 0.0299 0.4395 0.037 Uiso 1 1 calc R
C2 C 0.86051(16) 0.0626(4) 0.25132(10) 0.0216(4) Uani 1 1 d .
H2A H 0.8766 -0.0850 0.2928 0.026 Uiso 1 1 calc R
C17 C 0.79747(19) 0.1634(5) 0.52595(11) 0.0337(5) Uani 1 1 d .
H17 H 0.8327 0.0490 0.5702 0.040 Uiso 1 1 calc R
C16 C 0.5708(2) 0.5426(5) 0.63669(11) 0.0333(4) Uani 1 1 d .
H16A H 0.5587 0.5363 0.6967 0.050 Uiso 1 1 calc R
H16B H 0.4861 0.5154 0.6021 0.050 Uiso 1 1 calc R
H16C H 0.6063 0.7145 0.6236 0.050 Uiso 1 1 calc R
O7 O 0.56667(11) 0.7405(3) 0.01111(7) 0.0283(3) Uani 1 1 d .
H7D H 0.5964 0.6958 -0.0343 0.042 Uiso 1 1 d R
H7E H 0.5330 0.6076 0.0325 0.042 Uiso 1 1 d R

loop_
_atom_site_aniso_label
_atom_site_aniso_U_11
_atom_site_aniso_U_22
_atom_site_aniso_U_33
_atom_site_aniso_U_23
_atom_site_aniso_U_13
_atom_site_aniso_U_12
O5 0.0264(6) 0.0377(8) 0.0288(6) -0.0117(6) 0.0091(5) -0.0052(6)
O4 0.0223(6) 0.0371(9) 0.0287(6) -0.0078(6) 0.0076(4) -0.0078(6)
O3 0.0243(6) 0.0272(7) 0.0272(6) -0.0072(5) 0.0073(4) -0.0058(5)
O2 0.0276(6) 0.0292(8) 0.0295(6) -0.0047(6) -0.0043(4) -0.0026(6)
O6 0.0436(7) 0.0401(9) 0.0238(6) 0.0041(6) 0.0108(5) 0.0124(7)
O1 0.0278(7) 0.0709(14) 0.0795(12) -0.0411(12) -0.0142(7) 0.0159(9)
C10 0.0220(8) 0.0214(9) 0.0222(7) 0.0002(7) 0.0008(6) 0.0004(7)
C6 0.0202(7) 0.0280(10) 0.0215(7) 0.0008(7) 0.0015(5) -0.0001(7)
C5 0.0221(8) 0.0246(9) 0.0224(7) -0.0009(7) 0.0006(6) -0.0031(7)
C4 0.0237(8) 0.0245(9) 0.0190(7) 0.0002(7) 0.0023(6) -0.0025(7)
C11 0.0197(7) 0.0209(8) 0.0215(7) 0.0029(7) 0.0013(5) -0.0013(7)
C13 0.0267(8) 0.0262(10) 0.0249(7) 0.0031(7) 0.0030(6) 0.0018(7)
C12 0.0203(7) 0.0236(8) 0.0211(7) -0.0011(7) 0.0026(5) -0.0018(7)
C3 0.0193(7) 0.0230(8) 0.0235(7) 0.0013(7) 0.0025(5) -0.0015(7)
C1 0.0217(8) 0.0279(10) 0.0256(7) 0.0008(7) 0.0040(6) -0.0035(7)
C8 0.0222(8) 0.0261(10) 0.0207(7) -0.0002(7) 0.0030(6) 0.0026(7)
C15 0.0263(8) 0.0296(10) 0.0237(7) 0.0009(8) 0.0046(6) -0.0014(8)
C14 0.0260(8) 0.0280(10) 0.0267(8) 0.0011(8) 0.0050(6) 0.0036(8)
C9 0.0345(9) 0.0341(11) 0.0296(8) -0.0098(8) 0.0069(7) -0.0023(8)
C7 0.0244(8) 0.0305(10) 0.0268(8) -0.0019(7) 0.0033(6) -0.0074(7)
C18 0.0305(9) 0.0333(12) 0.0299(9) 0.0035(9) 0.0066(6) 0.0110(8)
C2 0.0223(8) 0.0228(9) 0.0201(7) 0.0021(7) 0.0039(6) -0.0026(7)
C17 0.0406(10) 0.0367(12) 0.0238(8) 0.0072(8) 0.0038(7) 0.0114(9)
C16 0.0417(10) 0.0328(11) 0.0271(8) -0.0024(8) 0.0114(7) 0.0058(9)
O7 0.0275(6) 0.0366(8) 0.0217(5) -0.0007(5) 0.0062(4) -0.0018(6)

loop_
_atom_type_symbol
_atom_type_description
_atom_type_scat_dispersion_real
_atom_type_scat_dispersion_imag
_atom_type_scat_source
C C 0.0181 0.0091 'International Tables Vol C Tables 4.2.6.8 and 6.1.1.4'
H H 0.0000 0.0000 'International Tables Vol C Tables 4.2.6.8 and 6.1.1.4'
O O 0.0492 0.0322 'International Tables Vol C Tables 4.2.6.8 and 6.1.1.4'

loop_
_geom_angle_atom_site_label_1
_geom_angle_atom_site_label_2
_geom_angle_atom_site_label_3
_geom_angle
_geom_angle_publ_flag
C3 O3 C4 105.99(13) yes
C6 O4 C7 117.68(13) yes
C8 O5 C9 117.74(14) yes
C15 O6 C16 116.50(17) yes
C1 O2 H2 109.00 no
H7D O7 H7E 110.00 no
O1 C1 C2 124.15(19) yes
O2 C1 C2 112.24(15) yes
O1 C1 O2 123.61(18) yes
C3 C2 C11 100.78(15) no
C1 C2 C11 114.08(13) no
C1 C2 C3 112.02(15) no
O3 C3 C2 105.52(13) yes
O3 C3 C12 108.02(13) yes
C2 C3 C12 118.86(16) no
O3 C4 C11 114.19(15) yes
C5 C4 C11 123.10(15) no
O3 C4 C5 122.71(16) yes
C4 C5 C6 116.46(17) no
O4 C6 C5 124.44(17) yes
O4 C6 C8 114.13(15) yes
C5 C6 C8 121.42(15) no
O5 C8 C6 114.41(15) yes
C6 C8 C10 120.71(16) no
O5 C8 C10 124.88(17) yes
C8 C10 C11 118.09(17) no
C4 C11 C10 120.14(15) no
C2 C11 C4 107.20(14) no
C2 C11 C10 132.60(17) no
C13 C12 C18 118.40(16) no
C3 C12 C13 119.24(16) no
C3 C12 C18 122.20(16) no
C12 C13 C14 121.57(17) no
C13 C14 C15 119.19(17) no
O6 C15 C14 124.08(18) yes
O6 C15 C17 116.01(18) yes
C14 C15 C17 119.91(16) no
C15 C17 C18 120.10(19) no
C12 C18 C17 120.82(19) no
C1 C2 H2A 110.00 no
C3 C2 H2A 110.00 no
C11 C2 H2A 110.00 no
O3 C3 H3 108.00 no
C2 C3 H3 108.00 no
C12 C3 H3 108.00 no
C6 C5 H5 122.00 no
C4 C5 H5 122.00 no
O4 C7 H7B 109.00 no
O4 C7 H7C 109.00 no
O4 C7 H7A 109.00 no
H7A C7 H7C 109.00 no
H7B C7 H7C 109.00 no
H7A C7 H7B 110.00 no
O5 C9 H9B 109.00 no
O5 C9 H9C 109.00 no
H9A C9 H9B 109.00 no
H9A C9 H9C 109.00 no
H9B C9 H9C 109.00 no
O5 C9 H9A 109.00 no
C8 C10 H10 121.00 no
C11 C10 H10 121.00 no
C14 C13 H13 119.00 no
C12 C13 H13 119.00 no
C13 C14 H14 120.00 no
C15 C14 H14 120.00 no
O6 C16 H16B 109.00 no
O6 C16 H16C 109.00 no
O6 C16 H16A 109.00 no
H16A C16 H16C 109.00 no
H16B C16 H16C 109.00 no
H16A C16 H16B 109.00 no
C15 C17 H17 120.00 no
C18 C17 H17 120.00 no
C12 C18 H18 120.00 no
C17 C18 H18 120.00 no

loop_
_geom_bond_atom_site_label_1
_geom_bond_atom_site_label_2
_geom_bond_distance
_geom_bond_publ_flag
O1 C1 1.195(3) yes
O2 C1 1.321(2) yes
O3 C3 1.469(2) yes
O3 C4 1.370(2) yes
O4 C6 1.372(2) yes
O4 C7 1.430(2) yes
O5 C8 1.379(2) yes
O5 C9 1.417(3) yes
O6 C15 1.371(2) yes
O6 C16 1.433(3) yes
O2 H2 0.8200 no
O7 H7D 0.8500 no
O7 H7E 0.8500 no
C1 C2 1.519(2) no
C2 C11 1.523(2) no
C2 C3 1.545(3) no
C3 C12 1.507(2) no
C4 C5 1.391(2) no
C4 C11 1.378(3) no
C5 C6 1.384(2) no
C6 C8 1.403(3) no
C8 C10 1.390(2) no
C10 C11 1.390(2) no
C12 C18 1.397(3) no
C12 C13 1.382(3) no
C13 C14 1.395(2) no
C14 C15 1.385(3) no
C15 C17 1.394(3) no
C17 C18 1.379(3) no
C2 H2A 1.0000 no
C3 H3 1.0000 no
C5 H5 0.9500 no
C7 H7C 0.9800 no
C7 H7B 0.9800 no
C7 H7A 0.9800 no
C9 H9A 0.9800 no
C9 H9B 0.9800 no
C9 H9C 0.9800 no
C10 H10 0.9500 no
C13 H13 0.9500 no
C14 H14 0.9500 no
C16 H16B 0.9800 no
C16 H16A 0.9800 no
C16 H16C 0.9800 no
C17 H17 0.9500 no
C18 H18 0.9500 no

loop_
_geom_hbond_atom_site_label_D
_geom_hbond_atom_site_label_H
_geom_hbond_atom_site_label_A
_geom_hbond_distance_DH
_geom_hbond_distance_HA
_geom_hbond_distance_DA
_geom_hbond_angle_DHA
_geom_hbond_site_symmetry_A
_geom_hbond_publ_flag
O2 H2 O7 0.8200 1.8800 2.6828(17) 167.00 1_545 yes
O7 H7D O4 0.8500 2.1500 2.8694(16) 141.00 2_755 yes
O7 H7D O5 0.8500 2.2000 2.8618(18) 135.00 2_755 yes
O7 H7E O7 0.8500 2.2000 2.890(2) 138.00 2_645 yes
C3 H3 O1 1.0000 2.4500 2.809(3) 101.00 . yes
C5 H5 O6 0.9500 2.5500 3.463(2) 161.00 2_756 yes
C7 H7B O5 0.9800 2.5800 3.396(2) 140.00 1_565 yes
C10 H10 O2 0.9500 2.5600 3.060(2) 113.00 . yes
C17 H17 O3 0.9500 2.5700 3.423(2) 149.00 2_746 yes

loop_
_geom_torsion_atom_site_label_1
_geom_torsion_atom_site_label_2
_geom_torsion_atom_site_label_3
_geom_torsion_atom_site_label_4
_geom_torsion
_geom_torsion_publ_flag
C4 O3 C3 C2 23.44(17) no
C4 O3 C3 C12 151.55(15) no
C3 O3 C4 C5 167.58(16) no
C3 O3 C4 C11 -13.0(2) no
C7 O4 C6 C5 2.5(3) no
C7 O4 C6 C8 -178.62(15) no
C9 O5 C8 C6 -170.80(17) no
C9 O5 C8 C10 9.7(3) no
C16 O6 C15 C14 -7.5(3) no
C16 O6 C15 C17 173.25(19) no
O1 C1 C2 C3 -7.5(3) no
O1 C1 C2 C11 -121.2(2) no
O2 C1 C2 C3 172.53(14) no
O2 C1 C2 C11 58.9(2) no
C1 C2 C3 O3 -145.95(14) no
C1 C2 C3 C12 92.74(17) no
C11 C2 C3 O3 -24.28(16) no
C11 C2 C3 C12 -145.59(14) no
C1 C2 C11 C4 137.30(17) no
C1 C2 C11 C10 -45.6(3) no
C3 C2 C11 C4 17.10(17) no
C3 C2 C11 C10 -165.76(19) no
O3 C3 C12 C13 107.36(18) no
O3 C3 C12 C18 -68.1(2) no
C2 C3 C12 C13 -132.60(18) no
C2 C3 C12 C18 52.0(2) no
O3 C4 C5 C6 -179.92(16) no
C11 C4 C5 C6 0.7(3) no
O3 C4 C11 C2 -3.4(2) no
O3 C4 C11 C10 179.02(16) no
C5 C4 C11 C2 176.04(16) no
C5 C4 C11 C10 -1.5(3) no
C4 C5 C6 O4 -179.41(16) no
C4 C5 C6 C8 1.8(3) no
O4 C6 C8 O5 -1.8(2) no
O4 C6 C8 C10 177.66(16) no
C5 C6 C8 O5 177.12(16) no
C5 C6 C8 C10 -3.4(3) no
O5 C8 C10 C11 -178.10(17) no
C6 C8 C10 C11 2.5(3) no
C8 C10 C11 C2 -176.94(18) no
C8 C10 C11 C4 -0.1(3) no
C3 C12 C13 C14 -175.92(17) no
C18 C12 C13 C14 -0.3(3) no
C3 C12 C18 C17 175.54(19) no
C13 C12 C18 C17 0.1(3) no
C12 C13 C14 C15 0.8(3) no
C13 C14 C15 O6 179.71(19) no
C13 C14 C15 C17 -1.1(3) no
O6 C15 C17 C18 -179.88(19) no
C14 C15 C17 C18 0.9(3) no
C15 C17 C18 C12 -0.4(3) no
